data_4323428
loop_
_publ_author_name
'Michael Ruf'
'Karl Weis'
'Heinrich Vahrenkamp'

_publ_section_title
;
 Pyrazolylborate-Zinc Complexes of RNA Precursors and Analogues Thereof
;
_journal_name_full 'Inorganic Chemistry'
_journal_page_first 2130
_journal_page_last 2137
_journal_paper_doi 10.1021/ic961379m
_journal_volume 36
_journal_year 1997
_chemical_compound_source Methanol\Dichloromethane
_chemical_formula_sum 'C46.5 H59 B N10 O4.5 Zn'
_chemical_formula_weight 906.23
_chemical_name_common Tp(Cum,Me)Zn-Xanthinate
_space_group_IT_number 2
_symmetry_cell_setting triclinic
_symmetry_space_group_name_Hall '-P 1'
_symmetry_space_group_name_H-M 'P -1'
_atom_sites_solution_hydrogens geom
_atom_sites_solution_primary direct
_atom_sites_solution_secondary difmap
_audit_creation_method SHELXL
_cell_angle_alpha 84.40(3)
_cell_angle_beta 71.16(3)
_cell_angle_gamma 80.96(3)
_cell_formula_units_Z 2
_cell_length_a 11.434(2)
_cell_length_b 14.179(3)
_cell_length_c 15.399(3)
_cell_measurement_temperature 293(2)
_cell_volume 2330.5(9)
_computing_structure_refinement 'SHELXL-93 (Sheldrick, 1993)'
_computing_structure_solution 'SHELXS-86 (Sheldrick, 1990)'
_diffrn_ambient_temperature 293(2)
_diffrn_measurement_device Nonius-Turbo-CAD4
_diffrn_measurement_method Omega-2Theta
_diffrn_radiation_monochromator graphite
_diffrn_radiation_source 'fine-focus sealed tube'
_diffrn_radiation_type MoK\a
_diffrn_radiation_wavelength 0.71073
_diffrn_reflns_av_R_equivalents 0.2320
_diffrn_reflns_av_sigmaI/netI 0.4019
_diffrn_reflns_limit_h_max 13
_diffrn_reflns_limit_h_min -12
_diffrn_reflns_limit_k_max 0
_diffrn_reflns_limit_k_min -16
_diffrn_reflns_limit_l_max 17
_diffrn_reflns_limit_l_min -18
_diffrn_reflns_number 6787
_diffrn_reflns_theta_max 23.00
_diffrn_reflns_theta_min 3.09
_diffrn_standards_interval_count 'ICR every 3600s, OCR every 200 refl'
_diffrn_standards_number 2
_exptl_absorpt_coefficient_mu 0.582
_exptl_absorpt_correction_type none
_exptl_crystal_colour colorless
_exptl_crystal_density_diffrn 1.294
_exptl_crystal_density_meas 1.25
_exptl_crystal_description 'isometric prism'
_exptl_crystal_F_000 962
_exptl_crystal_size_max 0.5
_exptl_crystal_size_mid 0.5
_exptl_crystal_size_min 0.5
_refine_diff_density_max 0.620
_refine_diff_density_min -0.783
_refine_diff_density_rms 0.115
_refine_ls_extinction_method none
_refine_ls_goodness_of_fit_all 1.023
_refine_ls_goodness_of_fit_obs 1.185
_refine_ls_hydrogen_treatment constr
_refine_ls_matrix_type full
_refine_ls_number_parameters 574
_refine_ls_number_reflns 4347
_refine_ls_number_restraints 0
_refine_ls_restrained_S_all 1.503
_refine_ls_restrained_S_obs 1.185
_refine_ls_R_factor_all 0.3272
_refine_ls_R_factor_obs 0.0836
_refine_ls_shift/esd_max -0.003
_refine_ls_shift/esd_mean 0.000
_refine_ls_structure_factor_coef Fsqd
_refine_ls_weighting_details 'w=1/[\s^2^(Fo^2^)+(0.1143P)^2^+0.0000P] where P=(Fo^2^+2Fc^2^)/3'
_refine_ls_weighting_scheme calc
_refine_ls_wR_factor_all 0.3880
_refine_ls_wR_factor_obs 0.1869
_reflns_number_observed 2591
_reflns_number_total 6478
_reflns_observed_criterion >2sigma(I)
_cod_data_source_file ic961379m_4.cif
_cod_data_source_block xan
_cod_depositor_comments
;
The following automatic conversions were performed:

'_geom_bond_publ_flag' value 'Y' changed to 'y' according to the
built-in table from CIF Core dictionary named 'cif_core.dic' version
2.4.1 from 2010-06-29 (71 time).

'_geom_angle_publ_flag' value 'Y'
changed to 'y' according to the built-in table from CIF Core
dictionary named 'cif_core.dic' version 2.4.1 from 2010-06-29 (107
times).

Automatic conversion script
Id: cif_fix_values 1715 2011-07-08 13:25:40Z adriana 

The following automatic conversions were performed:

'_refine_ls_weighting_scheme' value 'calc
w=1/[\s^2^(Fo^2^)+(0.1143P)^2^+0.0000P] where P=(Fo^2^+2Fc^2^)/3' was
changed to 'calc'. New tag '_refine_ls_weighting_details' was
created. The value of the new tag was set to
'w=1/[\s^2^(Fo^2^)+(0.1143P)^2^+0.0000P] where P=(Fo^2^+2Fc^2^)/3'.

Automatic conversion script
Id: cif_fix_values 3143 2015-03-26 13:38:13Z robertas 
;
_cod_original_cell_volume 2330.5(8)
_cod_database_code 4323428

loop_
_symmetry_equiv_pos_as_xyz
'x, y, z'
'-x, -y, -z'

loop_
_atom_site_aniso_label
_atom_site_aniso_U_11
_atom_site_aniso_U_22
_atom_site_aniso_U_33
_atom_site_aniso_U_23
_atom_site_aniso_U_13
_atom_site_aniso_U_12
Zn 0.0272(9) 0.0179(8) 0.0214(9) 0.0089(6) -0.0117(7) -0.0040(6)
N8 0.018(6) 0.019(6) 0.024(6) 0.009(5) -0.013(5) 0.008(4)
N2 0.023(6) 0.020(6) 0.008(5) -0.001(4) -0.004(5) -0.003(4)
N10 0.034(7) 0.027(7) 0.024(6) 0.017(5) -0.016(5) -0.005(5)
N7 0.021(6) 0.021(6) 0.021(6) 0.005(5) -0.008(5) -0.009(5)
C40 0.031(8) 0.013(7) 0.044(10) -0.005(7) -0.018(7) -0.004(6)
O6 0.058(6) 0.027(5) 0.013(5) 0.013(4) -0.016(4) -0.011(4)
N1 0.025(6) 0.019(6) 0.031(7) 0.009(5) 0.001(5) -0.003(5)
C41 0.061(11) 0.027(8) 0.030(9) 0.013(7) -0.021(8) -0.018(8)
O2 0.039(6) 0.032(6) 0.043(6) 0.009(5) -0.007(5) 0.009(5)
N3 0.034(7) 0.034(7) 0.011(6) 0.011(5) -0.002(5) 0.020(5)
C42 0.025(8) 0.027(8) 0.018(7) 0.018(6) -0.007(6) -0.003(6)
N9 0.018(6) 0.030(6) 0.010(6) 0.012(5) 0.004(5) 0.009(5)
C43 0.025(8) 0.019(7) 0.022(8) 0.004(6) -0.002(6) 0.006(6)
C44 0.019(7) 0.015(7) 0.033(8) -0.006(6) -0.005(6) -0.004(6)
N4 0.029(6) 0.012(6) 0.028(6) 0.002(5) -0.017(5) 0.003(5)
C1 0.038(8) 0.026(8) 0.025(8) 0.008(6) -0.012(7) -0.016(7)
C2 0.030(8) 0.026(8) 0.023(8) 0.010(6) -0.015(6) 0.004(6)
C3 0.024(7) 0.010(7) 0.023(8) -0.002(6) -0.001(6) 0.004(6)
C4 0.032(8) 0.035(8) 0.038(9) 0.017(7) -0.018(7) -0.002(6)
C5 0.038(9) 0.016(7) 0.012(7) 0.004(5) 0.004(7) 0.000(6)
C6 0.019(8) 0.071(11) 0.040(10) 0.004(8) -0.021(7) 0.005(7)
C7 0.042(10) 0.084(13) 0.030(9) -0.005(8) -0.003(8) 0.001(9)
C8 0.065(11) 0.031(9) 0.052(11) 0.006(7) -0.038(10) 0.004(8)
C9 0.056(10) 0.045(9) 0.028(9) 0.011(7) -0.020(8) -0.008(8)
C10 0.041(9) 0.029(8) 0.029(8) 0.013(6) -0.013(7) -0.002(7)
C11 0.086(12) 0.045(10) 0.032(9) -0.001(7) -0.039(9) 0.002(8)
C12 0.169(22) 0.102(17) 0.067(14) 0.041(12) -0.049(14) -0.061(15)
C13 0.098(14) 0.078(13) 0.044(10) -0.012(9) -0.028(10) -0.017(11)
N5 0.034(6) 0.017(6) 0.008(5) 0.014(4) -0.005(5) 0.000(5)
C14 0.053(10) 0.019(7) 0.015(7) 0.001(6) -0.004(7) -0.009(7)
C15 0.019(7) 0.034(8) 0.023(8) 0.001(6) -0.002(6) -0.014(6)
C16 0.018(7) 0.010(6) 0.026(7) -0.003(5) -0.005(6) -0.001(5)
C17 0.048(9) 0.010(7) 0.042(9) 0.013(6) -0.019(7) -0.014(6)
C18 0.034(8) 0.007(6) 0.025(8) -0.001(5) -0.023(6) -0.010(5)
C19 0.016(7) 0.021(7) 0.027(7) -0.008(6) -0.003(6) -0.003(6)
C20 0.026(8) 0.039(9) 0.049(10) 0.004(7) -0.006(8) -0.005(7)
C21 0.033(8) 0.018(8) 0.066(11) -0.002(7) -0.032(8) -0.007(6)
C22 0.032(8) 0.024(7) 0.021(7) 0.001(6) -0.007(6) -0.008(6)
C23 0.027(8) 0.011(7) 0.044(9) -0.003(6) -0.013(7) 0.002(5)
C24 0.027(8) 0.030(8) 0.040(8) 0.007(7) -0.017(7) -0.002(6)
C25 0.064(11) 0.043(10) 0.089(13) -0.003(9) -0.048(10) -0.010(8)
C26 0.065(12) 0.029(9) 0.144(18) 0.015(10) -0.072(12) 0.004(8)
N6 0.036(7) 0.022(6) 0.017(6) 0.000(5) -0.012(5) -0.007(5)
C27 0.031(8) 0.030(8) 0.017(7) -0.001(6) -0.012(6) -0.002(6)
C28 0.018(7) 0.035(9) 0.049(9) -0.004(7) -0.011(7) -0.005(6)
C29 0.023(7) 0.023(8) 0.030(8) -0.004(6) -0.012(6) -0.011(6)
C30 0.049(10) 0.051(10) 0.042(9) -0.010(7) -0.015(8) -0.013(8)
C31 0.024(7) 0.008(7) 0.035(8) -0.005(6) -0.004(6) 0.003(5)
C32 0.021(8) 0.033(9) 0.045(9) -0.006(7) 0.008(7) -0.002(6)
C33 0.045(10) 0.021(8) 0.061(11) 0.007(8) -0.007(8) -0.005(7)
C34 0.057(10) 0.024(9) 0.052(11) 0.014(8) -0.014(8) -0.013(7)
C35 0.045(9) 0.036(9) 0.049(10) 0.023(8) -0.022(8) -0.011(7)
C36 0.036(8) 0.035(8) 0.027(8) 0.002(7) -0.006(7) -0.003(6)
C37 0.061(11) 0.042(10) 0.081(13) 0.020(9) -0.028(10) -0.007(9)
C38 0.130(19) 0.051(13) 0.112(18) 0.038(12) -0.018(14) -0.017(12)
C39 0.183(24) 0.078(15) 0.071(15) 0.038(12) -0.044(16) 0.016(15)
B 0.035(10) 0.030(9) 0.032(10) 0.010(7) -0.023(8) -0.002(7)
C45 0.059(16) 0.353(45) 0.370(47) -0.311(41) -0.060(22) 0.029(21)
O3 0.065(9) 0.318(24) 0.117(13) -0.109(14) -0.019(9) -0.056(12)
C46 0.147(33) 0.100(27) 0.226(44) -0.050(27) 0.122(31) -0.078(24)
O4 0.038(12) 0.048(12) 0.036(12) 0.003(9) 0.011(9) 0.020(9)
C47 0.254(33) 0.113(20) 0.098(18) 0.054(15) -0.091(20) -0.100(22)
O5 0.116(12) 0.130(14) 0.113(12) 0.047(10) -0.046(10) -0.031(10)

loop_
_atom_site_label
_atom_site_type_symbol
_atom_site_fract_x
_atom_site_fract_y
_atom_site_fract_z
_atom_site_U_iso_or_equiv
_atom_site_thermal_displace_type
_atom_site_occupancy
_atom_site_calc_flag
_atom_site_refinement_flags
_atom_site_disorder_group
Zn Zn 0.08436(14) 0.25834(10) 0.30988(10) 0.0217(5) Uani 1 d . .
N8 N 0.2153(8) 0.1378(6) 0.2906(6) 0.021(2) Uani 1 d . .
N2 N -0.0262(9) 0.1913(6) 0.4198(6) 0.017(2) Uani 1 d . .
N10 N 0.1660(9) 0.3277(7) 0.3804(6) 0.028(3) Uani 1 d . .
N7 N 0.0493(8) 0.3254(6) 0.2028(6) 0.021(2) Uani 1 d . .
C40 C -0.1389(11) 0.4335(8) 0.2972(9) 0.028(3) Uani 1 d . .
O6 O -0.1513(8) 0.4055(5) 0.3768(5) 0.032(2) Uani 1 d . .
N1 N -0.2223(9) 0.5122(6) 0.2740(7) 0.028(3) Uani 1 d . .
H7 H -0.2835(9) 0.5354(6) 0.3192(7) 0.034 Uiso 1 d R .
C41 C -0.2159(14) 0.5544(9) 0.1892(9) 0.037(4) Uani 1 d . .
O2 O -0.2956(8) 0.6249(6) 0.1821(6) 0.042(2) Uani 1 d . .
N3 N -0.1239(9) 0.5197(7) 0.1171(7) 0.031(3) Uani 1 d . .
H8 H -0.1181(9) 0.5443(7) 0.0628(7) 0.037 Uiso 1 d R .
C42 C -0.0371(11) 0.4436(8) 0.1300(8) 0.025(3) Uani 1 d . .
N9 N 0.0606(8) 0.4004(7) 0.0652(6) 0.024(2) Uani 1 d . .
C43 C 0.1112(11) 0.3310(8) 0.1146(8) 0.025(3) Uani 1 d . .
H43 H 0.1841(11) 0.2906(8) 0.0882(8) 0.029 Uiso 1 d R .
C44 C -0.0484(10) 0.4010(8) 0.2153(8) 0.023(3) Uani 1 d . .
N4 N 0.2527(9) 0.1170(6) 0.3678(7) 0.022(2) Uani 1 d . .
C1 C 0.3548(12) 0.0492(9) 0.3449(8) 0.028(3) Uani 1 d . .
C2 C 0.3765(11) 0.0235(8) 0.2587(8) 0.026(3) Uani 1 d . .
H2 H 0.4389(11) -0.0227(8) 0.2270(8) 0.032 Uiso 1 d R .
C3 C 0.2861(10) 0.0802(8) 0.2264(8) 0.021(3) Uani 1 d . .
C4 C 0.4254(11) 0.0099(9) 0.4133(8) 0.035(3) Uani 1 d . .
H4A H 0.3705(11) -0.0200(9) 0.4661(8) 0.053 Uiso 1 d R .
H4B H 0.4556(11) 0.0614(9) 0.4322(8) 0.053 Uiso 1 d R .
H4C H 0.4946(11) -0.0362(9) 0.3841(8) 0.053 Uiso 1 d R .
C5 C 0.2612(12) 0.0813(8) 0.1391(8) 0.026(3) Uani 1 d . .
C6 C 0.3537(12) 0.0837(10) 0.0599(9) 0.042(4) Uani 1 d . .
H6 H 0.4343(12) 0.0867(10) 0.0601(9) 0.051 Uiso 1 d R .
C7 C 0.3298(14) 0.0823(11) -0.0269(10) 0.055(4) Uani 1 d . .
H7A H 0.3951(14) 0.0836(11) -0.0817(10) 0.066 Uiso 1 d R .
C8 C 0.2100(15) 0.0778(9) -0.0285(10) 0.046(4) Uani 1 d . .
C9 C 0.1190(14) 0.0765(9) 0.0538(9) 0.042(4) Uani 1 d . .
H9 H 0.0381(14) 0.0728(9) 0.0549(9) 0.050 Uiso 1 d R .
C10 C 0.1424(13) 0.0794(8) 0.1358(9) 0.034(3) Uani 1 d . .
H10 H 0.0763(13) 0.0807(8) 0.1903(9) 0.041 Uiso 1 d R .
C11 C 0.1863(15) 0.0748(10) -0.1163(9) 0.050(4) Uani 1 d . .
H11 H 0.0954(15) 0.0818(10) -0.1019(9) 0.060 Uiso 1 d R .
C12 C 0.2301(20) 0.1527(14) -0.1873(12) 0.108(8) Uani 1 d . .
H12A H 0.1924(20) 0.1536(14) -0.2348(12) 0.162 Uiso 1 d R .
H12B H 0.3191(20) 0.1411(14) -0.2134(12) 0.162 Uiso 1 d R .
H12C H 0.2066(20) 0.2132(14) -0.1591(12) 0.162 Uiso 1 d R .
C13 C 0.2366(16) -0.0242(11) -0.1600(10) 0.071(5) Uani 1 d . .
H13A H 0.2587(16) -0.0157(11) -0.2256(10) 0.106 Uiso 1 d R .
H13B H 0.1735(16) -0.0659(11) -0.1381(10) 0.106 Uiso 1 d R .
H13C H 0.3089(16) -0.0519(11) -0.1431(10) 0.106 Uiso 1 d R .
N5 N 0.0405(9) 0.1497(6) 0.4807(6) 0.021(2) Uani 1 d . .
C14 C -0.0441(12) 0.1123(8) 0.5552(8) 0.030(3) Uani 1 d . .
C15 C -0.1595(11) 0.1258(8) 0.5432(8) 0.025(3) Uani 1 d . .
H15 H -0.2328(11) 0.1069(8) 0.5838(8) 0.030 Uiso 1 d R .
C16 C -0.1441(10) 0.1741(7) 0.4566(8) 0.018(3) Uani 1 d . .
C17 C -0.0039(12) 0.0605(8) 0.6330(8) 0.032(3) Uani 1 d . .
H17A H 0.0189(12) -0.0063(8) 0.6214(8) 0.048 Uiso 1 d R .
H17B H -0.0714(12) 0.0684(8) 0.6894(8) 0.048 Uiso 1 d R .
H17C H 0.0665(12) 0.0862(8) 0.6378(8) 0.048 Uiso 1 d R .
C18 C -0.2362(11) 0.2032(7) 0.4068(8) 0.018(3) Uani 1 d . .
C19 C -0.3604(10) 0.2323(8) 0.4529(8) 0.022(3) Uani 1 d . .
H19 H -0.3885(10) 0.2292(8) 0.5168(8) 0.026 Uiso 1 d R .
C20 C -0.4434(12) 0.2662(9) 0.4050(10) 0.040(4) Uani 1 d . .
H20 H -0.5265(12) 0.2848(9) 0.4378(10) 0.048 Uiso 1 d R .
C21 C -0.4084(13) 0.2730(8) 0.3129(11) 0.035(3) Uani 1 d . .
C22 C -0.2810(11) 0.2393(8) 0.2641(8) 0.025(3) Uani 1 d . .
H22 H -0.2549(11) 0.2382(8) 0.2004(8) 0.030 Uiso 1 d R .
C23 C -0.1966(11) 0.2081(8) 0.3124(9) 0.027(3) Uani 1 d . .
H23 H -0.1128(11) 0.1908(8) 0.2804(9) 0.033 Uiso 1 d R .
C24 C -0.4946(11) 0.3145(8) 0.2570(9) 0.032(3) Uani 1 d . .
H24 H -0.5792(11) 0.3224(8) 0.3006(9) 0.038 Uiso 1 d R .
C25 C -0.4966(14) 0.2525(10) 0.1862(11) 0.059(5) Uani 1 d . .
H25A H -0.5247(14) 0.1933(10) 0.2148(11) 0.088 Uiso 1 d R .
H25B H -0.4141(14) 0.2398(10) 0.1438(11) 0.088 Uiso 1 d R .
H25C H -0.5521(14) 0.2839(10) 0.1538(11) 0.088 Uiso 1 d R .
C26 C -0.4650(15) 0.4129(10) 0.2201(13) 0.072(6) Uani 1 d . .
H26A H -0.3779(15) 0.4099(10) 0.1862(13) 0.108 Uiso 1 d R .
H26B H -0.4850(15) 0.4543(10) 0.2700(13) 0.108 Uiso 1 d R .
H26C H -0.5135(15) 0.4374(10) 0.1802(13) 0.108 Uiso 1 d R .
N6 N 0.1871(9) 0.2710(6) 0.4526(6) 0.024(2) Uani 1 d . .
C27 C 0.2092(11) 0.3241(9) 0.5123(8) 0.025(3) Uani 1 d . .
C28 C 0.1983(10) 0.4174(9) 0.4787(9) 0.034(3) Uani 1 d . .
H28 H 0.2080(10) 0.4705(9) 0.5055(9) 0.040 Uiso 1 d R .
C29 C 0.1707(10) 0.4175(8) 0.3974(8) 0.024(3) Uani 1 d . .
C30 C 0.2324(13) 0.2857(10) 0.5968(9) 0.046(4) Uani 1 d . .
H30A H 0.1571(13) 0.2665(10) 0.6395(9) 0.069 Uiso 1 d R .
H30B H 0.2591(13) 0.3342(10) 0.6226(9) 0.069 Uiso 1 d R .
H30C H 0.2962(13) 0.2315(10) 0.5843(9) 0.069 Uiso 1 d R .
C31 C 0.1600(10) 0.4974(8) 0.3300(8) 0.024(3) Uani 1 d . .
C32 C 0.1115(11) 0.5895(9) 0.3633(10) 0.037(4) Uani 1 d . .
H32 H 0.0838(11) 0.5997(9) 0.4259(10) 0.045 Uiso 1 d R .
C33 C 0.1073(12) 0.6652(9) 0.2973(11) 0.045(4) Uani 1 d . .
H33 H 0.0775(12) 0.7265(9) 0.3179(11) 0.054 Uiso 1 d R .
C34 C 0.1442(14) 0.6534(9) 0.2057(11) 0.045(4) Uani 1 d . .
C35 C 0.1921(12) 0.5618(10) 0.1734(10) 0.043(4) Uani 1 d . .
H35 H 0.2165(12) 0.5518(10) 0.1109(10) 0.051 Uiso 1 d R .
C36 C 0.2021(11) 0.4853(9) 0.2370(9) 0.034(3) Uani 1 d . .
H36 H 0.2377(11) 0.4250(9) 0.2157(9) 0.041 Uiso 1 d R .
C37 C 0.1318(15) 0.7404(11) 0.1387(12) 0.062(5) Uani 1 d . .
H37 H 0.0560(15) 0.7822(11) 0.1701(12) 0.074 Uiso 1 d R .
C38 C 0.2394(19) 0.7956(12) 0.1238(14) 0.105(7) Uani 1 d . .
H38A H 0.2673(19) 0.7863(12) 0.1768(14) 0.157 Uiso 1 d R .
H38B H 0.2132(19) 0.8624(12) 0.1139(14) 0.157 Uiso 1 d R .
H38C H 0.3063(19) 0.7732(12) 0.0709(14) 0.157 Uiso 1 d R .
C39 C 0.1169(22) 0.7150(14) 0.0507(13) 0.116(8) Uani 1 d . .
H39A H 0.0870(22) 0.7719(14) 0.0208(13) 0.175 Uiso 1 d R .
H39B H 0.0581(22) 0.6700(14) 0.0638(13) 0.175 Uiso 1 d R .
H39C H 0.1959(22) 0.6872(14) 0.0111(13) 0.175 Uiso 1 d R .
B B 0.1795(13) 0.1609(10) 0.4583(10) 0.030(4) Uani 1 d . .
H0 H 0.2113(13) 0.1293(10) 0.5072(10) 0.036 Uiso 1 d R .
C45 C -0.5961(20) 0.6831(23) 0.3034(22) 0.248(23) Uani 1 d . .
H45A H -0.6685(20) 0.7073(23) 0.3519(22) 0.372 Uiso 1 d R .
H45B H -0.5965(20) 0.7174(23) 0.2466(22) 0.372 Uiso 1 d R .
H45C H -0.5972(20) 0.6164(23) 0.2980(22) 0.372 Uiso 1 d R .
O3 O -0.4892(12) 0.6986(15) 0.3205(10) 0.159(8) Uani 1 d . .
H3A H -0.4731(12) 0.6528(15) 0.3566(10) 0.190 Uiso 1 d R .
C46 C -0.5000 0.5000 0.5000 0.191(22) Uani 1 d S .
H46A H -0.5705 0.5340 0.5434 0.287 Uiso 1 d R .
H46B H -0.5275 0.4521 0.4740 0.287 Uiso 1 d R .
H46C H -0.4418 0.4700 0.5306 0.287 Uiso 1 d R .
O4 O -0.4353(15) 0.5675(13) 0.4218(11) 0.050(5) Uani 0.50 d P .
H4D H -0.4614(15) 0.6245(13) 0.4385(11) 0.059 Uiso 1 d R .
C47 C -0.4390(26) 0.5992(16) 0.0248(14) 0.142(11) Uani 1 d . .
H47A H -0.4763(26) 0.6094(16) -0.0235(14) 0.213 Uiso 1 d R .
H47B H -0.3702(26) 0.5488(16) 0.0096(14) 0.213 Uiso 1 d R .
H47C H -0.4998(26) 0.5817(16) 0.0812(14) 0.213 Uiso 1 d R .
O5 O -0.3971(13) 0.6846(11) 0.0346(10) 0.119(5) Uani 1 d . .
H5A H -0.3641(13) 0.6756(11) 0.0774(10) 0.143 Uiso 1 d R .

loop_
_atom_type_symbol
_atom_type_description
_atom_type_scat_dispersion_real
_atom_type_scat_dispersion_imag
_atom_type_scat_source
C C 0.0033 0.0016 'International Tables Vol C Tables 4.2.6.8 and 6.1.1.4'
H H 0.0000 0.0000 'International Tables Vol C Tables 4.2.6.8 and 6.1.1.4'
B B 0.0013 0.0007 'International Tables Vol C Tables 4.2.6.8 and 6.1.1.4'
N N 0.0061 0.0033 'International Tables Vol C Tables 4.2.6.8 and 6.1.1.4'
O O 0.0106 0.0060 'International Tables Vol C Tables 4.2.6.8 and 6.1.1.4'
Zn Zn 0.2839 1.4301 'International Tables Vol C Tables 4.2.6.8 and 6.1.1.4'

loop_
_geom_angle_atom_site_label_1
_geom_angle_atom_site_label_2
_geom_angle_atom_site_label_3
_geom_angle
_geom_angle_site_symmetry_1
_geom_angle_site_symmetry_3
_geom_angle_publ_flag
N7 Zn N2 130.7(4) . . y
N7 Zn N10 117.7(4) . . y
N2 Zn N10 96.7(4) . . y
N7 Zn N8 118.5(4) . . y
N2 Zn N8 89.6(4) . . y
N10 Zn N8 95.5(4) . . y
C3 N8 N4 108.4(8) . . y
C3 N8 Zn 141.5(8) . . y
N4 N8 Zn 109.5(7) . . y
C16 N2 N5 107.9(9) . . y
C16 N2 Zn 140.8(8) . . y
N5 N2 Zn 111.3(6) . . y
C29 N10 N6 106.5(9) . . y
C29 N10 Zn 138.3(8) . . y
N6 N10 Zn 111.0(7) . . y
C43 N7 C44 104.8(9) . . y
C43 N7 Zn 134.5(8) . . y
C44 N7 Zn 119.2(8) . . y
O6 C40 C44 129.7(12) . . y
O6 C40 N1 121.6(11) . . y
C44 C40 N1 108.7(11) . . y
C41 N1 C40 128.0(11) . . y
O2 C41 N3 122.6(11) . . y
O2 C41 N1 119.4(13) . . y
N3 C41 N1 118.0(12) . . y
C41 N3 C42 119.7(10) . . y
N9 C42 C44 111.8(10) . . y
N9 C42 N3 127.2(10) . . y
C44 C42 N3 120.9(11) . . y
C42 N9 C43 102.6(9) . . y
N7 C43 N9 114.8(10) . . y
C42 C44 N7 105.8(10) . . y
C42 C44 C40 124.5(11) . . y
N7 C44 C40 129.6(11) . . y
C1 N4 N8 106.8(9) . . y
C1 N4 B 131.3(10) . . y
N8 N4 B 121.8(9) . . y
C2 C1 N4 109.5(11) . . y
C2 C1 C4 128.5(12) . . y
N4 C1 C4 121.9(11) . . y
C1 C2 C3 105.9(11) . . y
N8 C3 C2 109.2(10) . . y
N8 C3 C5 120.3(10) . . y
C2 C3 C5 130.5(11) . . y
C6 C5 C10 118.1(11) . . y
C6 C5 C3 120.5(12) . . y
C10 C5 C3 121.4(11) . . y
C5 C6 C7 120.6(12) . . y
C8 C7 C6 120.4(13) . . y
C9 C8 C7 116.7(13) . . y
C9 C8 C11 122.9(14) . . y
C7 C8 C11 120.3(15) . . y
C8 C9 C10 122.4(14) . . y
C9 C10 C5 121.7(12) . . y
C8 C11 C12 116.4(14) . . y
C8 C11 C13 112.1(11) . . y
C12 C11 C13 109.3(14) . . y
C14 N5 N2 106.6(9) . . y
C14 N5 B 133.2(10) . . y
N2 N5 B 120.0(8) . . y
N5 C14 C15 110.1(10) . . y
N5 C14 C17 120.6(11) . . y
C15 C14 C17 129.2(11) . . y
C14 C15 C16 105.9(10) . . y
N2 C16 C15 109.5(10) . . y
N2 C16 C18 121.1(10) . . y
C15 C16 C18 129.3(10) . . y
C23 C18 C19 118.9(10) . . y
C23 C18 C16 119.5(11) . . y
C19 C18 C16 121.5(10) . . y
C18 C19 C20 120.7(12) . . y
C21 C20 C19 122.4(13) . . y
C20 C21 C22 117.6(12) . . y
C20 C21 C24 124.4(13) . . y
C22 C21 C24 118.0(13) . . y
C23 C22 C21 119.9(12) . . y
C18 C23 C22 120.4(11) . . y
C25 C24 C26 113.4(12) . . y
C25 C24 C21 114.8(11) . . y
C26 C24 C21 108.6(11) . . y
C27 N6 N10 110.4(9) . . y
C27 N6 B 129.4(10) . . y
N10 N6 B 120.2(9) . . y
N6 C27 C28 106.6(10) . . y
N6 C27 C30 124.0(11) . . y
C28 C27 C30 129.3(12) . . y
C27 C28 C29 107.2(11) . . y
N10 C29 C28 109.2(10) . . y
N10 C29 C31 121.1(10) . . y
C28 C29 C31 129.4(11) . . y
C36 C31 C32 119.9(11) . . y
C36 C31 C29 122.0(10) . . y
C32 C31 C29 118.0(11) . . y
C33 C32 C31 116.8(12) . . y
C34 C33 C32 123.7(13) . . y
C33 C34 C35 118.9(12) . . y
C33 C34 C37 120.0(13) . . y
C35 C34 C37 121.1(14) . . y
C34 C35 C36 118.9(14) . . y
C31 C36 C35 121.6(12) . . y
C39 C37 C38 113.3(16) . . y
C39 C37 C34 114.0(14) . . y
C38 C37 C34 108.6(13) . . y
N4 B N5 109.3(10) . . y
N4 B N6 111.0(10) . . y
N5 B N6 106.8(10) . . y
O4 C46 O4 180.000(3) . 2_466 y

loop_
_geom_bond_atom_site_label_1
_geom_bond_atom_site_label_2
_geom_bond_distance
_geom_bond_site_symmetry_2
_geom_bond_publ_flag
Zn N7 1.946(9) . y
Zn N2 2.012(9) . y
Zn N10 2.042(10) . y
Zn N8 2.064(9) . y
N8 C3 1.316(13) . y
N8 N4 1.381(12) . y
N2 C16 1.335(13) . y
N2 N5 1.421(12) . y
N10 C29 1.337(14) . y
N10 N6 1.371(12) . y
N7 C43 1.314(14) . y
N7 C44 1.399(14) . y
C40 O6 1.221(14) . y
C40 C44 1.41(2) . y
C40 N1 1.446(14) . y
N1 C41 1.367(15) . y
C41 O2 1.264(15) . y
C41 N3 1.33(2) . y
N3 C42 1.392(13) . y
C42 N9 1.344(14) . y
C42 C44 1.37(2) . y
N9 C43 1.357(13) . y
N4 C1 1.363(15) . y
N4 B 1.51(2) . y
C1 C2 1.35(2) . y
C1 C4 1.54(2) . y
C2 C3 1.398(15) . y
C3 C5 1.46(2) . y
C5 C6 1.33(2) . y
C5 C10 1.38(2) . y
C6 C7 1.45(2) . y
C7 C8 1.39(2) . y
C8 C9 1.36(2) . y
C8 C11 1.47(2) . y
C9 C10 1.38(2) . y
C11 C12 1.50(2) . y
C11 C13 1.56(2) . y
N5 C14 1.364(14) . y
N5 B 1.54(2) . y
C14 C15 1.37(2) . y
C14 C17 1.50(2) . y
C15 C16 1.41(2) . y
C16 C18 1.480(14) . y
C18 C23 1.37(2) . y
C18 C19 1.383(15) . y
C19 C20 1.38(2) . y
C20 C21 1.34(2) . y
C21 C22 1.44(2) . y
C21 C24 1.52(2) . y
C22 C23 1.40(2) . y
C24 C25 1.47(2) . y
C24 C26 1.50(2) . y
N6 C27 1.349(14) . y
N6 B 1.57(2) . y
C27 C28 1.37(2) . y
C27 C30 1.45(2) . y
C28 C29 1.39(2) . y
C29 C31 1.48(2) . y
C31 C36 1.37(2) . y
C31 C32 1.41(2) . y
C32 C33 1.41(2) . y
C33 C34 1.35(2) . y
C34 C35 1.40(2) . y
C34 C37 1.55(2) . y
C35 C36 1.41(2) . y
C37 C39 1.50(2) . y
C37 C38 1.50(2) . y
C45 O3 1.38(2) . y
C46 O4 1.53(2) . y
C46 O4 1.53(2) 2_466 y
C47 O5 1.41(2) . y
